data_2009304
loop_
_publ_author_name
'Inouye, Yoshinobu'
'Ishimura, Tomoyuki'

_publ_section_title
;
 Methyl (<i>R</i>,<i>Z</i>)-(1-phenylethylimino)acetate <i>N</i>-oxide
;
_journal_issue 12
_journal_name_full 'Acta Crystallographica Section C'
_journal_page_first 2087
_journal_page_last 2088
_journal_paper_doi 10.1107/S0108270199011506
_journal_volume 55
_journal_year 1999
_chemical_formula_sum 'C11 H13 N O3'
_chemical_formula_weight 207.22
_chemical_melting_point 351
_chemical_name_systematic
;
Methyl (R,Z)-(1-phenylethylimino)acetate N-oxide
;
_space_group_IT_number 4
_symmetry_cell_setting monoclinic
_symmetry_space_group_name_Hall 'P 2yb'
_symmetry_space_group_name_H-M 'P 1 21 1'
_audit_creation_method SHELXL
_cell_angle_alpha 90.00
_cell_angle_beta 95.408(8)
_cell_angle_gamma 90.00
_cell_formula_units_Z 2
_cell_length_a 12.653(3)
_cell_length_b 8.0849(6)
_cell_length_c 5.5247(9)
_cell_measurement_reflns_used 25
_cell_measurement_temperature 293(2)
_cell_measurement_theta_max 14.03
_cell_measurement_theta_min 9.78
_cell_volume 562.65(17)
_computing_cell_refinement 'CAD-4 Software'
_computing_data_collection 'CAD-4 Software (Enraf-Nonius, 1989)'
_computing_data_reduction 'MolEN (Fair, 1990)'
_computing_molecular_graphics 'ORTEPII (Johnson, 1976)'
_computing_structure_refinement 'SHELXL93 (Sheldrick, 1993)'
_computing_structure_solution 'SHELXS86 (Sheldrick, 1990)'
_diffrn_ambient_temperature 293(2)
_diffrn_measurement_device_type 'Enraf-Nonius CAD4'
_diffrn_measurement_method \w--2\q
_diffrn_radiation_monochromator graphite
_diffrn_radiation_source 'fine-focus sealed tube'
_diffrn_radiation_type MoK\a
_diffrn_radiation_wavelength 0.71073
_diffrn_reflns_av_R_equivalents 0.018
_diffrn_reflns_av_sigmaI/netI 0.022
_diffrn_reflns_limit_h_max 18
_diffrn_reflns_limit_h_min -18
_diffrn_reflns_limit_k_max 11
_diffrn_reflns_limit_k_min 0
_diffrn_reflns_limit_l_max 7
_diffrn_reflns_limit_l_min 0
_diffrn_reflns_number 2062
_diffrn_reflns_theta_max 30.98
_diffrn_reflns_theta_min 1.62
_diffrn_standards_decay_% 0.8
_diffrn_standards_interval_time 120
_diffrn_standards_number 3
_exptl_absorpt_coefficient_mu 0.089
_exptl_absorpt_correction_type none
_exptl_crystal_colour colourless
_exptl_crystal_density_diffrn 1.223
_exptl_crystal_density_method 'not measured'
_exptl_crystal_description plate
_exptl_crystal_F_000 220
_exptl_crystal_size_max 0.4
_exptl_crystal_size_mid 0.3
_exptl_crystal_size_min 0.2
_refine_diff_density_max 0.31
_refine_diff_density_min -0.32
_refine_ls_extinction_method none
_refine_ls_goodness_of_fit_all 0.917
_refine_ls_goodness_of_fit_ref 0.801
_refine_ls_hydrogen_treatment constr
_refine_ls_matrix_type full
_refine_ls_number_parameters 138
_refine_ls_number_reflns 1891
_refine_ls_number_restraints 1
_refine_ls_restrained_S_all 0.917
_refine_ls_restrained_S_obs 0.800
_refine_ls_R_factor_all 0.093
_refine_ls_R_factor_gt 0.054
_refine_ls_shift/esd_mean 0.000
_refine_ls_shift/su_max <0.001
_refine_ls_structure_factor_coef Fsqd
_refine_ls_weighting_details 'w = 1/[\s^2^(Fo^2^)+(0.1000P)^2^] where P=(Fo^2^+2Fc^2^)/3'
_refine_ls_weighting_scheme calc
_refine_ls_wR_factor_all 0.268
_refine_ls_wR_factor_ref 0.188
_reflns_number_gt 1243
_reflns_number_total 1891
_reflns_threshold_expression I>2\s(I)
_cod_data_source_file ob1021.cif
_cod_data_source_block (1)
_cod_depositor_comments
;
The following automatic conversions were performed:

'_refine_ls_weighting_scheme' value 'calc w =
1/[\s^2^(Fo^2^)+(0.1000P)^2^] where P=(Fo^2^+2Fc^2^)/3' was changed
to 'calc'. New tag '_refine_ls_weighting_details' was created. The
value of the new tag was set to 'w = 1/[\s^2^(Fo^2^)+(0.1000P)^2^]
where P=(Fo^2^+2Fc^2^)/3'.

Automatic conversion script
Id: cif_fix_values 3143 2015-03-26 13:38:13Z robertas 
;
_cod_original_cell_volume 562.7(2)
_cod_original_sg_symbol_H-M 'P 21'
_cod_database_code 2009304

loop_
_symmetry_equiv_pos_as_xyz
'x, y, z'
'-x, y+1/2, -z'

loop_
_atom_site_aniso_label
_atom_site_aniso_U_11
_atom_site_aniso_U_22
_atom_site_aniso_U_33
_atom_site_aniso_U_12
_atom_site_aniso_U_13
_atom_site_aniso_U_23
C1 0.101(4) 0.100(4) 0.093(4) 0.025(4) 0.006(3) 0.020(3)
O2 0.098(2) 0.078(2) 0.064(2) 0.022(2) 0.0089(15) 0.0055(15)
C3 0.0491(14) 0.072(2) 0.0454(15) -0.005(2) 0.0037(11) -0.002(2)
O4 0.103(2) 0.098(3) 0.0395(12) 0.013(2) 0.0040(13) 0.0066(14)
C5 0.063(2) 0.069(2) 0.0339(12) -0.002(2) 0.0064(11) -0.0078(14)
N6 0.0624(14) 0.073(2) 0.0314(11) -0.0026(15) 0.0070(10) -0.0013(12)
O7 0.107(2) 0.087(2) 0.0397(12) 0.013(2) 0.0048(12) -0.0157(14)
C8 0.067(2) 0.068(2) 0.0381(14) 0.002(2) 0.0080(12) 0.0034(14)
C9 0.085(3) 0.083(3) 0.085(3) -0.017(3) 0.007(2) 0.023(3)
C10 0.068(2) 0.048(2) 0.0371(13) 0.0027(15) 0.0059(12) 0.0033(13)
C11 0.076(2) 0.071(2) 0.055(2) 0.013(2) 0.010(2) -0.009(2)
C12 0.079(3) 0.086(3) 0.077(3) 0.018(3) 0.019(2) 0.003(3)
C13 0.063(2) 0.095(4) 0.086(3) 0.003(2) 0.003(2) 0.010(3)
C14 0.079(3) 0.085(3) 0.076(3) -0.012(3) -0.008(2) -0.007(3)
C15 0.080(2) 0.072(2) 0.047(2) 0.000(2) 0.0096(15) -0.004(2)

loop_
_atom_site_label
_atom_site_fract_x
_atom_site_fract_y
_atom_site_fract_z
_atom_site_U_iso_or_equiv
_atom_site_thermal_displace_type
_atom_site_calc_flag
_atom_site_refinement_flags
_atom_site_occupancy
_atom_site_disorder_group
_atom_site_type_symbol
C1 0.4492(5) 0.1270(10) 0.8498(12) 0.098(2) Uani d . 1 . C
H1A 0.5169 0.1665 0.9193 0.147 Uiso calc R 1 . H
H1B 0.4575 0.0194 0.7807 0.147 Uiso calc R 1 . H
H1C 0.4012 0.1202 0.9741 0.147 Uiso calc R 1 . H
O2 0.4074(3) 0.2385(5) 0.6642(6) 0.0800(10) Uani d . 1 . O
C3 0.3614(3) 0.3737(6) 0.7410(6) 0.0554(8) Uani d . 1 . C
O4 0.3520(3) 0.4005(5) 0.9502(5) 0.0803(10) Uani d . 1 . O
C5 0.3240(3) 0.4755(5) 0.5306(6) 0.0551(8) Uani d . 1 . C
H5 0.3235 0.4294 0.3763 0.066 Uiso calc R 1 . H
N6 0.2919(2) 0.6259(5) 0.5495(5) 0.0554(7) Uani d . 1 . N
O7 0.2908(3) 0.7098(5) 0.7455(5) 0.0778(10) Uani d . 1 . O
C8 0.2490(3) 0.7121(6) 0.3177(6) 0.0577(8) Uani d . 1 . C
H8 0.2764 0.6546 0.1806 0.069 Uiso calc R 1 . H
C9 0.2881(4) 0.8881(8) 0.3187(11) 0.0843(14) Uani d . 1 . C
H9A 0.2649 0.9396 0.1664 0.126 Uiso calc R 1 . H
H9B 0.3642 0.8890 0.3418 0.126 Uiso calc R 1 . H
H9C 0.2601 0.9478 0.4487 0.126 Uiso calc R 1 . H
C10 0.1296(3) 0.6989(4) 0.2893(5) 0.0512(7) Uani d . 1 . C
C11 0.0667(3) 0.7743(6) 0.4521(8) 0.0670(10) Uani d . 1 . C
H11 0.0978 0.8325 0.5855 0.080 Uiso calc R 1 . H
C12 -0.0433(4) 0.7612(8) 0.4120(10) 0.0800(13) Uani d . 1 . C
H12 -0.0856 0.8089 0.5220 0.096 Uiso calc R 1 . H
C13 -0.0898(4) 0.6801(8) 0.2156(10) 0.0814(14) Uani d . 1 . C
H13 -0.1634 0.6761 0.1881 0.098 Uiso calc R 1 . H
C14 -0.0278(4) 0.6032(8) 0.0561(9) 0.0810(14) Uani d . 1 . C
H14 -0.0597 0.5441 -0.0755 0.097 Uiso calc R 1 . H
C15 0.0811(4) 0.6141(6) 0.0918(7) 0.0659(10) Uani d . 1 . C
H15 0.1224 0.5639 -0.0179 0.079 Uiso calc R 1 . H

loop_
_atom_type_symbol
_atom_type_description
_atom_type_scat_dispersion_real
_atom_type_scat_dispersion_imag
_atom_type_scat_source
C C 0.0033 0.0016 'International Tables Vol C Tables 4.2.6.8 and 6.1.1.4'
H H 0.0000 0.0000 'International Tables Vol C Tables 4.2.6.8 and 6.1.1.4'
N N 0.0061 0.0033 'International Tables Vol C Tables 4.2.6.8 and 6.1.1.4'
O O 0.0106 0.0060 'International Tables Vol C Tables 4.2.6.8 and 6.1.1.4'

loop_
_geom_angle_atom_site_label_1
_geom_angle_atom_site_label_2
_geom_angle_atom_site_label_3
_geom_angle
O2 C1 H1A 109.5
O2 C1 H1B 109.5
H1A C1 H1B 109.5
O2 C1 H1C 109.5
H1A C1 H1C 109.5
H1B C1 H1C 109.5
C3 O2 C1 115.7(4)
O4 C3 O2 123.1(4)
O4 C3 C5 127.8(4)
O2 C3 C5 109.1(3)
N6 C5 C3 123.1(3)
N6 C5 H5 118.5
C3 C5 H5 118.5
O7 N6 C5 126.7(3)
O7 N6 C8 116.1(4)
C5 N6 C8 117.2(3)
N6 C8 C10 109.4(3)
N6 C8 C9 109.9(4)
C10 C8 C9 113.1(4)
N6 C8 H8 108.1
C10 C8 H8 108.1
C9 C8 H8 108.1
C8 C9 H9A 109.5
C8 C9 H9B 109.5
H9A C9 H9B 109.5
C8 C9 H9C 109.5
H9A C9 H9C 109.5
H9B C9 H9C 109.5
C15 C10 C11 119.1(4)
C15 C10 C8 118.9(3)
C11 C10 C8 121.9(3)
C10 C11 C12 119.1(4)
C10 C11 H11 120.4
C12 C11 H11 120.4
C13 C12 C11 121.1(4)
C13 C12 H12 119.5
C11 C12 H12 119.5
C12 C13 C14 119.9(4)
C12 C13 H13 120.0
C14 C13 H13 120.0
C15 C14 C13 120.1(4)
C15 C14 H14 120.0
C13 C14 H14 120.0
C14 C15 C10 120.6(4)
C14 C15 H15 119.7
C10 C15 H15 119.7

loop_
_geom_bond_atom_site_label_1
_geom_bond_atom_site_label_2
_geom_bond_site_symmetry_2
_geom_bond_distance
_geom_bond_publ_flag
C1 O2 . 1.429(7) ?
C1 H1A . 0.96 ?
C1 H1B . 0.96 ?
C1 H1C . 0.96 ?
O2 C3 . 1.327(6) ?
C3 O4 . 1.193(5) ?
C3 C5 . 1.465(5) ?
C5 N6 . 1.290(6) ?
C5 H5 . 0.93 ?
N6 O7 . 1.279(4) ?
N6 C8 . 1.513(5) ?
C8 C10 . 1.507(5) ?
C8 C9 . 1.507(8) ?
C8 H8 . 0.98 ?
C9 H9A . 0.96 ?
C9 H9B . 0.96 ?
C9 H9C . 0.96 ?
C10 C15 . 1.383(5) ?
C10 C11 . 1.396(5) ?
C11 C12 . 1.393(7) ?
C11 H11 . 0.93 ?
C12 C13 . 1.354(8) ?
C12 H12 . 0.93 ?
C13 C14 . 1.382(8) ?
C13 H13 . 0.93 ?
C14 C15 . 1.376(7) ?
C14 H14 . 0.93 ?
C15 H15 . 0.93 ?

loop_
_geom_torsion_atom_site_label_1
_geom_torsion_atom_site_label_2
_geom_torsion_atom_site_label_3
_geom_torsion_atom_site_label_4
_geom_torsion
_geom_torsion_publ_flag
C1 O2 C3 O4 -2.1(7) yes
O4 C3 C5 N6 13.2(6) yes
O2 C3 C5 N6 -168.4(4) yes
C3 C5 N6 O7 2.6(6) yes
C3 C5 N6 C8 -176.2(3) yes
H5 C5 N6 O7 -177.4 ?
H5 C5 N6 C8 3.8 ?
C5 N6 C8 H8 -21.0 ?
C5 N6 C8 C9 -138.8(4) yes
C5 N6 C8 C10 96.5(4) yes
O7 N6 C8 H8 160.1 ?
O7 N6 C8 C9 42.3(5) yes
O7 N6 C8 C10 -82.5(4) yes
